data_2203736
loop_
_publ_author_name
'Li, Xingshu'
'Jia, Xian'
'Su, Liming'
'Zhou, Zhongyuan'

_publ_section_title
;(<i>R</i>)-2,2'-Dimethoxy-3,3'-bis{[(1<i>S</i>)-1-phenylethyl]iminomethyl}-1,1'-binaphthalene,
 a new chiral Schiff base
;
_journal_issue 6
_journal_name_full 'Acta Crystallographica Section E'
_journal_page_first o998
_journal_page_last o999
_journal_paper_doi 10.1107/S1600536804010931
_journal_volume 60
_journal_year 2004
_chemical_formula_iupac 'C40 H36 N2 O2'
_chemical_formula_moiety 'C40 H36 N2 O2'
_chemical_formula_sum 'C40 H36 N2 O2'
_chemical_formula_weight 576.71
_chemical_name_systematic
;
(R)-2,2'-Dimethoxy-3,3'-bis{[(1S)-1-phenylethyl]iminomethyl}-1,1'-
binaphthalene
;
_space_group_IT_number 19
_symmetry_cell_setting orthorhombic
_symmetry_space_group_name_Hall 'P 2ac 2ab'
_symmetry_space_group_name_H-M 'P 21 21 21'
_atom_sites_solution_hydrogens geom
_atom_sites_solution_primary direct
_atom_sites_solution_secondary difmap
_audit_creation_method SHELXL-97
_cell_angle_alpha 90.00
_cell_angle_beta 90.00
_cell_angle_gamma 90.00
_cell_formula_units_Z 4
_cell_length_a 9.614(2)
_cell_length_b 15.270(4)
_cell_length_c 22.838(5)
_cell_measurement_reflns_used 3352
_cell_measurement_temperature 294(2)
_cell_measurement_theta_max 17.5
_cell_measurement_theta_min 1
_cell_volume 3352.8(13)
_computing_cell_refinement SMART
_computing_data_collection 'SMART (Bruker, 1995)'
_computing_data_reduction 'SHELXTL (Bruker, 1995)'
_computing_molecular_graphics SHELXTL
_computing_publication_material SHELXTL
_computing_structure_refinement 'SHELXL97 (Sheldrick, 1997)'
_computing_structure_solution 'SHELXS97 (Sheldrick, 1990)'
_diffrn_ambient_temperature 294(2)
_diffrn_measured_fraction_theta_full 0.993
_diffrn_measured_fraction_theta_max 0.993
_diffrn_measurement_device_type 'Bruker SMART CCD area-detector'
_diffrn_measurement_method '\f and \w'
_diffrn_radiation_monochromator graphite
_diffrn_radiation_source 'fine-focus sealed tube'
_diffrn_radiation_type MoK\a
_diffrn_radiation_wavelength 0.71073
_diffrn_reflns_av_R_equivalents 0.1001
_diffrn_reflns_av_sigmaI/netI 0.1049
_diffrn_reflns_limit_h_max 12
_diffrn_reflns_limit_h_min -12
_diffrn_reflns_limit_k_max 14
_diffrn_reflns_limit_k_min -19
_diffrn_reflns_limit_l_max 29
_diffrn_reflns_limit_l_min -29
_diffrn_reflns_number 22940
_diffrn_reflns_theta_full 27.56
_diffrn_reflns_theta_max 27.56
_diffrn_reflns_theta_min 2.30
_exptl_absorpt_coefficient_mu 0.070
_exptl_absorpt_correction_T_max 0.9930
_exptl_absorpt_correction_T_min 0.9725
_exptl_absorpt_correction_type 'multi scans'
_exptl_absorpt_process_details '(SADABS; Sheldrick, 1996)'
_exptl_crystal_colour colorless
_exptl_crystal_density_diffrn 1.143
_exptl_crystal_density_method 'not measured'
_exptl_crystal_description plate
_exptl_crystal_F_000 1224
_exptl_crystal_size_max 0.40
_exptl_crystal_size_mid 0.28
_exptl_crystal_size_min 0.10
_refine_diff_density_max 0.293
_refine_diff_density_min -0.171
_refine_ls_extinction_coef 0.0022(4)
_refine_ls_extinction_expression Fc^*^=kFc[1+0.001xFc^2^\l^3^/sin(2\q)]^-1/4^
_refine_ls_extinction_method SHELXL97
_refine_ls_goodness_of_fit_ref 1.012
_refine_ls_hydrogen_treatment constr
_refine_ls_matrix_type full
_refine_ls_number_parameters 402
_refine_ls_number_reflns 4309
_refine_ls_number_restraints 18
_refine_ls_restrained_S_all 1.024
_refine_ls_R_factor_all 0.1567
_refine_ls_R_factor_gt 0.0492
_refine_ls_shift/su_max 0.006
_refine_ls_shift/su_mean 0.000
_refine_ls_structure_factor_coef Fsqd
_refine_ls_weighting_details 'calc w = 1/[\s^2^(Fo^2^)+(0.035P)^2^] where P = (Fo^2^+2Fc^2^)/3'
_refine_ls_weighting_scheme calc
_refine_ls_wR_factor_gt 0.0990
_refine_ls_wR_factor_ref 0.1182
_reflns_number_gt 1718
_reflns_number_total 4309
_reflns_threshold_expression I>2\s(I)
_cod_data_source_file cv6288.cif
_cod_data_source_block I
_cod_depositor_comments
;
The following automatic conversions were performed:
'_symmetry_cell_setting' value 'Orthorhombic' changed to 'orthorhombic'
according to '/home/saulius/struct/CIF-dictionaries/cif_core.dic'
dictionary named 'cif_core.dic' version 2.4.1 from 2010-06-29.

Automatic conversion script
Id: cif_fix_enum 1527 2010-12-29 10:47:43Z saulius 

The following automatic conversions were performed:

'_symmetry_cell_setting' value 'Orthorhombic' changed to
'orthorhombic' according to
/home/saulius/struct/CIF-dictionaries/cif_core.dic dictionary named
'cif_core.dic' version 2.4.1 from 2010-06-29.

Automatic conversion script
Id: cif_fix_values 1715 2011-07-08 13:25:40Z adriana 
;
_cod_original_cell_volume 3352.8(14)
_cod_database_code 2203736
_cod_database_fobs_code 2203736

loop_
_symmetry_equiv_pos_as_xyz
'x, y, z'
'-x+1/2, -y, z+1/2'
'-x, y+1/2, -z+1/2'
'x+1/2, -y+1/2, -z'

loop_
_atom_site_label
_atom_site_fract_x
_atom_site_fract_y
_atom_site_fract_z
_atom_site_U_iso_or_equiv
_atom_site_adp_type
_atom_site_calc_flag
_atom_site_refinement_flags
_atom_site_occupancy
_atom_site_type_symbol
O1 0.2021(2) 0.09955(12) 0.18980(9) 0.0606(7) Uani d . 1 O
O2 0.1961(2) 0.01269(13) 0.05161(9) 0.0605(7) Uani d . 1 O
N1 -0.0269(3) 0.31859(16) 0.22208(12) 0.0579(8) Uani d . 1 N
N2 0.3655(3) -0.22952(16) 0.05672(12) 0.0646(9) Uani d . 1 N
C1 0.2219(3) 0.16980(18) 0.15185(13) 0.0465(9) Uani d . 1 C
C2 0.1426(3) 0.24627(19) 0.16196(13) 0.0434(9) Uani d . 1 C
C3 0.1550(3) 0.31506(19) 0.12366(13) 0.0465(9) Uani d . 1 C
H3 0.1016 0.3651 0.1294 0.056 Uiso calc R 1 H
C4 0.2465(3) 0.31126(18) 0.07607(13) 0.0449(9) Uani d D 1 C
C5 0.2592(3) 0.38212(19) 0.03702(13) 0.0583(10) Uani d D 1 C
H5 0.2069 0.4326 0.0430 0.070 Uiso calc R 1 H
C6 0.3481(4) 0.3772(2) -0.00980(15) 0.0707(12) Uani d D 1 C
H6 0.3561 0.4243 -0.0354 0.085 Uiso calc R 1 H
C7 0.4267(4) 0.3017(2) -0.01906(15) 0.0683(12) Uani d D 1 C
H7 0.4867 0.2989 -0.0509 0.082 Uiso calc R 1 H
C8 0.4166(4) 0.2318(2) 0.01802(14) 0.0589(10) Uani d . 1 C
H8 0.4703 0.1822 0.0111 0.071 Uiso calc R 1 H
C9 0.3260(3) 0.23354(19) 0.06681(13) 0.0446(9) Uani d . 1 C
C10 0.3117(3) 0.16231(18) 0.10537(13) 0.0448(9) Uani d . 1 C
C11 0.3916(3) 0.07878(19) 0.09726(13) 0.0455(9) Uani d . 1 C
C12 0.5320(3) 0.07170(19) 0.11898(13) 0.0456(9) Uani d . 1 C
C13 0.6028(4) 0.1430(2) 0.14243(14) 0.0612(11) Uani d . 1 C
H13 0.5587 0.1971 0.1448 0.073 Uiso calc R 1 H
C14 0.7375(4) 0.1343(2) 0.16216(15) 0.0669(11) Uani d D 1 C
H14 0.7840 0.1828 0.1771 0.080 Uiso calc R 1 H
C15 0.8041(4) 0.05441(19) 0.16003(15) 0.0667(11) Uani d D 1 C
H15 0.8947 0.0494 0.1739 0.080 Uiso calc R 1 H
C16 0.7385(3) -0.0170(2) 0.13785(13) 0.0570(10) Uani d D 1 C
H16 0.7838 -0.0708 0.1372 0.068 Uiso calc R 1 H
C17 0.6003(3) -0.00967(19) 0.11557(12) 0.0444(9) Uani d D 1 C
C18 0.5293(3) -0.0821(2) 0.09278(13) 0.0515(10) Uani d . 1 C
H18 0.5734 -0.1363 0.0925 0.062 Uiso calc R 1 H
C19 0.3960(4) -0.07564(19) 0.07072(13) 0.0466(9) Uani d . 1 C
C20 0.3309(3) 0.0071(2) 0.07356(13) 0.0477(9) Uani d . 1 C
C21 0.0403(3) 0.2500(2) 0.21023(13) 0.0525(10) Uani d . 1 C
H21 0.0250 0.2000 0.2326 0.063 Uiso calc R 1 H
C22 -0.1307(3) 0.3145(2) 0.26829(14) 0.0537(10) Uani d . 1 C
H22 -0.1340 0.2545 0.2835 0.064 Uiso calc R 1 H
C23 -0.2725(3) 0.33791(19) 0.24419(13) 0.0527(10) Uani d D 1 C
C24 -0.3893(4) 0.3235(2) 0.27769(16) 0.0753(13) Uani d D 1 C
H24 -0.3803 0.2997 0.3150 0.090 Uiso calc R 1 H
C25 -0.5199(4) 0.3440(3) 0.25651(19) 0.0972(16) Uani d D 1 C
H25 -0.5977 0.3338 0.2797 0.117 Uiso calc R 1 H
C26 -0.5363(5) 0.3791(3) 0.20176(18) 0.1012(16) Uani d D 1 C
H26 -0.6246 0.3926 0.1878 0.121 Uiso calc R 1 H
C27 -0.4223(4) 0.3942(3) 0.16783(19) 0.0989(15) Uani d D 1 C
H27 -0.4325 0.4183 0.1307 0.119 Uiso calc R 1 H
C28 -0.2908(4) 0.3733(2) 0.18875(16) 0.0773(13) Uani d D 1 C
H28 -0.2136 0.3833 0.1652 0.093 Uiso calc R 1 H
C29 -0.0885(4) 0.3764(2) 0.31832(15) 0.0836(13) Uani d . 1 C
H29A 0.0031 0.3614 0.3318 0.125 Uiso calc R 1 H
H29B -0.1534 0.3708 0.3500 0.125 Uiso calc R 1 H
H29C -0.0886 0.4357 0.3044 0.125 Uiso calc R 1 H
C30 0.3221(4) -0.15323(19) 0.04934(13) 0.0521(10) Uani d . 1 C
H30 0.2388 -0.1453 0.0293 0.063 Uiso calc R 1 H
C31 0.2805(4) -0.3017(2) 0.03422(15) 0.0683(12) Uani d . 1 C
H31 0.2060 -0.2777 0.0097 0.082 Uiso calc R 1 H
C32 0.2172(3) -0.3526(2) 0.08345(14) 0.0658(12) Uani d D 1 C
C33 0.2965(4) -0.3817(2) 0.12994(14) 0.0883(14) Uani d D 1 C
H33 0.3909 -0.3686 0.1314 0.106 Uiso calc R 1 H
C34 0.2361(4) -0.4303(3) 0.17431(18) 0.1161(19) Uani d D 1 C
H34 0.2909 -0.4514 0.2047 0.139 Uiso calc R 1 H
C35 0.0958(4) -0.4477(3) 0.17387(18) 0.125(2) Uani d D 1 C
H35 0.0554 -0.4781 0.2048 0.150 Uiso calc R 1 H
C36 0.0154(5) -0.4204(3) 0.12785(17) 0.136(2) Uani d D 1 C
H36 -0.0785 -0.4347 0.1261 0.163 Uiso calc R 1 H
C37 0.0766(4) -0.3709(3) 0.08388(17) 0.0919(15) Uani d D 1 C
H37 0.0211 -0.3495 0.0538 0.110 Uiso calc R 1 H
C38 0.3750(5) -0.3598(2) -0.00366(19) 0.1037(16) Uani d . 1 C
H38A 0.4120 -0.3259 -0.0355 0.156 Uiso calc R 1 H
H38B 0.3220 -0.4079 -0.0190 0.156 Uiso calc R 1 H
H38C 0.4501 -0.3819 0.0198 0.156 Uiso calc R 1 H
C39 0.2962(5) 0.0975(3) 0.23807(16) 0.0959(15) Uani d . 1 C
H39A 0.3891 0.0882 0.2240 0.144 Uiso calc R 1 H
H39B 0.2708 0.0507 0.2641 0.144 Uiso calc R 1 H
H39C 0.2920 0.1522 0.2587 0.144 Uiso calc R 1 H
C40 0.1901(4) 0.0361(2) -0.00935(16) 0.0896(14) Uani d . 1 C
H40A 0.2217 0.0953 -0.0142 0.134 Uiso calc R 1 H
H40B 0.0959 0.0313 -0.0230 0.134 Uiso calc R 1 H
H40C 0.2485 -0.0026 -0.0315 0.134 Uiso calc R 1 H

loop_
_atom_site_aniso_label
_atom_site_aniso_U_11
_atom_site_aniso_U_22
_atom_site_aniso_U_33
_atom_site_aniso_U_12
_atom_site_aniso_U_13
_atom_site_aniso_U_23
O1 0.0611(15) 0.0440(13) 0.0768(15) 0.0038(12) 0.0096(13) 0.0076(12)
O2 0.0443(13) 0.0562(14) 0.0810(15) 0.0041(12) -0.0123(13) -0.0103(12)
N1 0.0591(18) 0.0398(16) 0.0748(19) 0.0002(15) 0.0160(17) -0.0068(14)
N2 0.075(2) 0.0344(16) 0.084(2) -0.0007(16) -0.0088(19) -0.0122(15)
C1 0.045(2) 0.0298(17) 0.065(2) -0.0012(16) -0.0028(18) 0.0054(16)
C2 0.0339(18) 0.0385(18) 0.058(2) 0.0007(15) 0.0052(17) -0.0083(16)
C3 0.043(2) 0.0329(18) 0.064(2) 0.0042(16) -0.0006(18) -0.0017(16)
C4 0.043(2) 0.0305(17) 0.061(2) -0.0010(16) -0.0009(18) -0.0016(16)
C5 0.070(2) 0.0383(19) 0.067(2) 0.0065(19) -0.001(2) -0.0018(18)
C6 0.093(3) 0.051(2) 0.068(2) 0.011(2) 0.020(2) 0.0060(19)
C7 0.077(3) 0.056(2) 0.072(2) 0.007(2) 0.019(2) 0.005(2)
C8 0.061(2) 0.047(2) 0.069(2) 0.0081(18) 0.010(2) 0.0001(19)
C9 0.043(2) 0.0360(18) 0.055(2) 0.0017(16) -0.0010(18) -0.0063(16)
C10 0.043(2) 0.0341(18) 0.0572(19) 0.0068(17) 0.0045(18) -0.0015(16)
C11 0.050(2) 0.0319(18) 0.0542(19) 0.0068(17) 0.0035(18) -0.0014(15)
C12 0.048(2) 0.0312(18) 0.058(2) 0.0023(17) -0.0022(18) -0.0062(16)
C13 0.055(2) 0.049(2) 0.080(2) 0.0080(19) -0.004(2) -0.0169(19)
C14 0.059(2) 0.053(2) 0.089(3) 0.002(2) -0.017(2) -0.015(2)
C15 0.055(2) 0.058(2) 0.087(3) 0.008(2) -0.018(2) -0.015(2)
C16 0.058(2) 0.049(2) 0.064(2) 0.0131(19) -0.007(2) 0.0047(18)
C17 0.048(2) 0.0351(18) 0.0502(19) 0.0066(17) 0.0003(17) -0.0020(15)
C18 0.056(2) 0.0361(19) 0.062(2) 0.0056(18) 0.000(2) -0.0027(17)
C19 0.056(2) 0.0299(18) 0.0544(19) -0.0005(17) -0.0017(19) -0.0014(16)
C20 0.040(2) 0.042(2) 0.060(2) 0.0033(18) 0.0025(18) -0.0021(17)
C21 0.053(2) 0.042(2) 0.063(2) -0.0042(18) -0.0018(19) -0.0007(17)
C22 0.047(2) 0.049(2) 0.065(2) 0.0019(18) 0.008(2) -0.0010(18)
C23 0.058(2) 0.041(2) 0.060(2) 0.0024(18) -0.001(2) -0.0135(16)
C24 0.051(2) 0.104(3) 0.071(2) 0.001(2) 0.013(2) -0.013(2)
C25 0.051(3) 0.121(4) 0.120(4) 0.008(3) -0.004(3) -0.046(3)
C26 0.082(3) 0.087(3) 0.134(4) 0.020(3) -0.042(3) -0.041(3)
C27 0.111(4) 0.079(3) 0.107(3) 0.011(3) -0.038(3) -0.005(3)
C28 0.083(3) 0.065(3) 0.084(3) -0.002(2) -0.006(3) -0.001(2)
C29 0.058(2) 0.100(3) 0.093(3) -0.001(2) -0.001(2) -0.035(3)
C30 0.059(2) 0.039(2) 0.059(2) -0.0015(18) 0.0050(19) -0.0044(17)
C31 0.081(3) 0.035(2) 0.089(3) -0.002(2) -0.009(2) -0.0067(19)
C32 0.096(3) 0.0330(19) 0.069(2) 0.006(2) -0.011(2) -0.0066(18)
C33 0.118(4) 0.064(3) 0.082(3) 0.014(3) -0.012(3) 0.006(2)
C34 0.169(5) 0.075(3) 0.104(3) 0.032(3) 0.001(4) 0.009(3)
C35 0.200(6) 0.072(3) 0.104(4) -0.017(4) 0.038(5) -0.015(3)
C36 0.161(5) 0.136(4) 0.110(4) -0.075(4) 0.020(4) -0.006(4)
C37 0.089(3) 0.092(3) 0.094(3) -0.018(3) -0.008(3) -0.007(3)
C38 0.129(4) 0.061(3) 0.121(3) -0.002(3) 0.015(3) -0.030(3)
C39 0.102(3) 0.103(3) 0.083(3) 0.005(3) -0.004(3) 0.036(2)
C40 0.089(3) 0.081(3) 0.099(3) 0.004(2) -0.044(3) -0.001(2)

loop_
_atom_type_symbol
_atom_type_description
_atom_type_scat_dispersion_real
_atom_type_scat_dispersion_imag
_atom_type_scat_source
C C 0.0033 0.0016 'International Tables Vol C Tables 4.2.6.8 and 6.1.1.4'
H H 0.0000 0.0000 'International Tables Vol C Tables 4.2.6.8 and 6.1.1.4'
N N 0.0061 0.0033 'International Tables Vol C Tables 4.2.6.8 and 6.1.1.4'
O O 0.0106 0.0060 'International Tables Vol C Tables 4.2.6.8 and 6.1.1.4'

loop_
_geom_angle_atom_site_label_1
_geom_angle_atom_site_label_2
_geom_angle_atom_site_label_3
_geom_angle
C1 O1 C39 114.3(2)
C20 O2 C40 113.7(3)
C21 N1 C22 118.1(3)
C30 N2 C31 117.9(3)
C10 C1 O1 120.2(3)
C10 C1 C2 122.3(3)
O1 C1 C2 117.5(3)
C3 C2 C1 118.8(3)
C3 C2 C21 120.2(3)
C1 C2 C21 120.8(3)
C2 C3 C4 121.2(3)
C2 C3 H3 119.4
C4 C3 H3 119.4
C3 C4 C5 121.0(3)
C3 C4 C9 119.1(3)
C5 C4 C9 119.9(3)
C6 C5 C4 120.4(3)
C6 C5 H5 119.8
C4 C5 H5 119.8
C5 C6 C7 120.1(3)
C5 C6 H6 120.0
C7 C6 H6 120.0
C8 C7 C6 120.9(3)
C8 C7 H7 119.5
C6 C7 H7 119.5
C7 C8 C9 121.1(3)
C7 C8 H8 119.4
C9 C8 H8 119.4
C10 C9 C8 122.6(3)
C10 C9 C4 119.9(3)
C8 C9 C4 117.5(3)
C1 C10 C9 118.7(3)
C1 C10 C11 119.2(3)
C9 C10 C11 122.0(3)
C20 C11 C12 118.7(3)
C20 C11 C10 121.1(3)
C12 C11 C10 120.0(3)
C13 C12 C17 118.9(3)
C13 C12 C11 122.1(3)
C17 C12 C11 118.9(3)
C14 C13 C12 120.7(3)
C14 C13 H13 119.7
C12 C13 H13 119.7
C13 C14 C15 120.7(3)
C13 C14 H14 119.6
C15 C14 H14 119.6
C16 C15 C14 120.5(3)
C16 C15 H15 119.7
C14 C15 H15 119.7
C15 C16 C17 120.2(3)
C15 C16 H16 119.9
C17 C16 H16 119.9
C18 C17 C12 119.4(3)
C18 C17 C16 121.6(3)
C12 C17 C16 118.9(3)
C19 C18 C17 122.1(3)
C19 C18 H18 118.9
C17 C18 H18 118.9
C18 C19 C20 117.3(3)
C18 C19 C30 121.0(3)
C20 C19 C30 121.6(3)
C11 C20 O2 119.7(3)
C11 C20 C19 123.4(3)
O2 C20 C19 116.8(3)
N1 C21 C2 122.2(3)
N1 C21 H21 118.9
C2 C21 H21 118.9
N1 C22 C23 110.1(3)
N1 C22 C29 109.4(3)
C23 C22 C29 111.2(3)
N1 C22 H22 108.7
C23 C22 H22 108.7
C29 C22 H22 108.7
C24 C23 C28 117.7(3)
C24 C23 C22 119.7(3)
C28 C23 C22 122.6(3)
C23 C24 C25 120.7(4)
C23 C24 H24 119.6
C25 C24 H24 119.6
C26 C25 C24 120.9(4)
C26 C25 H25 119.6
C24 C25 H25 119.6
C27 C26 C25 119.5(4)
C27 C26 H26 120.2
C25 C26 H26 120.2
C26 C27 C28 119.9(4)
C26 C27 H27 120.1
C28 C27 H27 120.1
C23 C28 C27 121.3(4)
C23 C28 H28 119.4
C27 C28 H28 119.4
C22 C29 H29A 109.5
C22 C29 H29B 109.5
H29A C29 H29B 109.5
C22 C29 H29C 109.5
H29A C29 H29C 109.5
H29B C29 H29C 109.5
N2 C30 C19 123.1(3)
N2 C30 H30 118.4
C19 C30 H30 118.4
N2 C31 C32 110.7(3)
N2 C31 C38 107.6(3)
C32 C31 C38 111.3(3)
N2 C31 H31 109.1
C32 C31 H31 109.1
C38 C31 H31 109.1
C33 C32 C37 118.0(3)
C33 C32 C31 121.4(3)
C37 C32 C31 120.6(3)
C32 C33 C34 120.3(4)
C32 C33 H33 119.8
C34 C33 H33 119.8
C35 C34 C33 120.7(4)
C35 C34 H34 119.7
C33 C34 H34 119.7
C36 C35 C34 120.0(4)
C36 C35 H35 120.0
C34 C35 H35 120.0
C35 C36 C37 118.8(4)
C35 C36 H36 120.6
C37 C36 H36 120.6
C32 C37 C36 122.1(4)
C32 C37 H37 119.0
C36 C37 H37 119.0
C31 C38 H38A 109.5
C31 C38 H38B 109.5
H38A C38 H38B 109.5
C31 C38 H38C 109.5
H38A C38 H38C 109.5
H38B C38 H38C 109.5
O1 C39 H39A 109.5
O1 C39 H39B 109.5
H39A C39 H39B 109.5
O1 C39 H39C 109.5
H39A C39 H39C 109.5
H39B C39 H39C 109.5
O2 C40 H40A 109.5
O2 C40 H40B 109.5
H40A C40 H40B 109.5
O2 C40 H40C 109.5
H40A C40 H40C 109.5
H40B C40 H40C 109.5

loop_
_geom_bond_atom_site_label_1
_geom_bond_atom_site_label_2
_geom_bond_distance
O1 C1 1.392(3)
O1 C39 1.426(4)
O2 C20 1.392(3)
O2 C40 1.439(4)
N1 C21 1.260(4)
N1 C22 1.454(4)
N2 C30 1.249(4)
N2 C31 1.465(4)
C1 C10 1.373(4)
C1 C2 1.413(4)
C2 C3 1.372(4)
C2 C21 1.479(4)
C3 C4 1.400(4)
C3 H3 0.9300
C4 C5 1.407(4)
C4 C9 1.427(4)
C5 C6 1.371(4)
C5 H5 0.9300
C6 C7 1.394(4)
C6 H6 0.9300
C7 C8 1.366(4)
C7 H7 0.9300
C8 C9 1.415(4)
C8 H8 0.9300
C9 C10 1.406(4)
C10 C11 1.500(4)
C11 C20 1.353(4)
C11 C12 1.442(4)
C12 C13 1.391(4)
C12 C17 1.407(4)
C13 C14 1.378(4)
C13 H13 0.9300
C14 C15 1.379(4)
C14 H14 0.9300
C15 C16 1.357(4)
C15 H15 0.9300
C16 C17 1.427(4)
C16 H16 0.9300
C17 C18 1.400(4)
C18 C19 1.381(4)
C18 H18 0.9300
C19 C20 1.412(4)
C19 C30 1.465(4)
C21 H21 0.9300
C22 C23 1.513(4)
C22 C29 1.538(4)
C22 H22 0.9800
C23 C24 1.377(4)
C23 C28 1.388(4)
C24 C25 1.381(5)
C24 H24 0.9300
C25 C26 1.370(5)
C25 H25 0.9300
C26 C27 1.362(5)
C26 H26 0.9300
C27 C28 1.388(5)
C27 H27 0.9300
C28 H28 0.9300
C29 H29A 0.9600
C29 H29B 0.9600
C29 H29C 0.9600
C30 H30 0.9300
C31 C32 1.496(4)
C31 C38 1.537(5)
C31 H31 0.9800
C32 C33 1.380(3)
C32 C37 1.381(4)
C33 C34 1.384(4)
C33 H33 0.9300
C34 C35 1.375(4)
C34 H34 0.9300
C35 C36 1.370(4)
C35 H35 0.9300
C36 C37 1.387(4)
C36 H36 0.9300
C37 H37 0.9300
C38 H38A 0.9600
C38 H38B 0.9600
C38 H38C 0.9600
C39 H39A 0.9600
C39 H39B 0.9600
C39 H39C 0.9600
C40 H40A 0.9600
C40 H40B 0.9600
C40 H40C 0.9600

loop_
_geom_torsion_atom_site_label_1
_geom_torsion_atom_site_label_2
_geom_torsion_atom_site_label_3
_geom_torsion_atom_site_label_4
_geom_torsion
C39 O1 C1 C10 89.3(3)
C39 O1 C1 C2 -93.1(3)
C10 C1 C2 C3 0.7(4)
O1 C1 C2 C3 -177.0(3)
C10 C1 C2 C21 176.1(3)
O1 C1 C2 C21 -1.6(4)
C1 C2 C3 C4 -1.5(4)
C21 C2 C3 C4 -177.0(3)
C2 C3 C4 C5 -179.8(3)
C2 C3 C4 C9 1.3(4)
C3 C4 C5 C6 -179.3(3)
C9 C4 C5 C6 -0.4(5)
C4 C5 C6 C7 0.1(5)
C5 C6 C7 C8 0.0(5)
C6 C7 C8 C9 0.3(5)
C7 C8 C9 C10 179.1(3)
C7 C8 C9 C4 -0.5(5)
C3 C4 C9 C10 -0.1(4)
C5 C4 C9 C10 -179.1(3)
C3 C4 C9 C8 179.5(3)
C5 C4 C9 C8 0.6(4)
O1 C1 C10 C9 178.0(3)
C2 C1 C10 C9 0.5(5)
O1 C1 C10 C11 -2.0(4)
C2 C1 C10 C11 -179.6(3)
C8 C9 C10 C1 179.6(3)
C4 C9 C10 C1 -0.7(4)
C8 C9 C10 C11 -0.3(5)
C4 C9 C10 C11 179.3(3)
C1 C10 C11 C20 78.7(4)
C9 C10 C11 C20 -101.4(4)
C1 C10 C11 C12 -96.5(4)
C9 C10 C11 C12 83.5(4)
C20 C11 C12 C13 178.2(3)
C10 C11 C12 C13 -6.6(5)
C20 C11 C12 C17 -0.9(4)
C10 C11 C12 C17 174.3(3)
C17 C12 C13 C14 -0.1(5)
C11 C12 C13 C14 -179.2(3)
C12 C13 C14 C15 -1.2(5)
C13 C14 C15 C16 0.7(5)
C14 C15 C16 C17 1.0(5)
C13 C12 C17 C18 179.1(3)
C11 C12 C17 C18 -1.8(4)
C13 C12 C17 C16 1.8(4)
C11 C12 C17 C16 -179.1(3)
C15 C16 C17 C18 -179.5(3)
C15 C16 C17 C12 -2.3(5)
C12 C17 C18 C19 3.2(5)
C16 C17 C18 C19 -179.5(3)
C17 C18 C19 C20 -1.9(4)
C17 C18 C19 C30 -177.5(3)
C12 C11 C20 O2 -179.2(3)
C10 C11 C20 O2 5.6(4)
C12 C11 C20 C19 2.3(5)
C10 C11 C20 C19 -172.9(3)
C40 O2 C20 C11 90.3(3)
C40 O2 C20 C19 -91.0(3)
C18 C19 C20 C11 -0.9(5)
C30 C19 C20 C11 174.6(3)
C18 C19 C20 O2 -179.5(3)
C30 C19 C20 O2 -4.0(4)
C22 N1 C21 C2 176.7(3)
C3 C2 C21 N1 -8.2(5)
C1 C2 C21 N1 176.5(3)
C21 N1 C22 C23 -120.3(3)
C21 N1 C22 C29 117.1(3)
N1 C22 C23 C24 168.7(3)
C29 C22 C23 C24 -69.9(4)
N1 C22 C23 C28 -10.8(4)
C29 C22 C23 C28 110.6(3)
C28 C23 C24 C25 -0.2(5)
C22 C23 C24 C25 -179.7(3)
C23 C24 C25 C26 0.0(6)
C24 C25 C26 C27 -0.1(7)
C25 C26 C27 C28 0.4(6)
C24 C23 C28 C27 0.5(5)
C22 C23 C28 C27 180.0(3)
C26 C27 C28 C23 -0.6(6)
C31 N2 C30 C19 178.8(3)
C18 C19 C30 N2 9.8(5)
C20 C19 C30 N2 -165.5(3)
C30 N2 C31 C32 -110.1(3)
C30 N2 C31 C38 128.0(3)
N2 C31 C32 C33 -49.4(4)
C38 C31 C32 C33 70.2(4)
N2 C31 C32 C37 129.9(4)
C38 C31 C32 C37 -110.5(4)
C37 C32 C33 C34 2.1(5)
C31 C32 C33 C34 -178.6(3)
C32 C33 C34 C35 -2.2(6)
C33 C34 C35 C36 3.0(7)
C34 C35 C36 C37 -3.6(7)
C33 C32 C37 C36 -2.9(6)
C31 C32 C37 C36 177.8(4)
C35 C36 C37 C32 3.6(7)

loop_
_cod_related_entry_id
_cod_related_entry_database
_cod_related_entry_code
1 ChemSpider 21174250
